data_1543329
loop_
_publ_author_name
'Caffy, F.'
'Delbosc, N.'
'Ch\'avez, P.'
'L\'ev\^eque, P.'
'Faure-Vincent, J.'
'Travers, J.-P.'
'Djurado, D.'
'P\'ecaut, J.'
'Gr\'evin, B.'
'Lemaitre, N.'
'Leclerc, N.'
'Demadrille, R.'

_publ_section_title
;
 Synthesis, optoelectronic properties and photovoltaic performances of
 wide band-gap copolymers based on dibenzosilole and quinoxaline units,
 rivals to P3HT
;
_journal_issue 25
_journal_name_full 'Polym. Chem.'
_journal_page_first 4160
_journal_paper_doi 10.1039/C6PY00370B
_journal_volume 7
_journal_year 2016
_chemical_formula_moiety 'C38 H42 Br2 N4 S4'
_chemical_formula_sum 'C38 H42 Br2 N4 S4'
_chemical_formula_weight 842.81
_chemical_name_systematic 2,2'-(2,3-bis(5-octylthiophen-2-yl)quinoxaline-5,8-diyl)bis(5-bromothiazole)
_space_group_crystal_system triclinic
_space_group_IT_number 2
_space_group_name_Hall '-P 1'
_space_group_name_H-M_alt 'P -1'
_symmetry_space_group_name_Hall '-P 1'
_symmetry_space_group_name_H-M 'P -1'
_atom_sites_solution_hydrogens geom
_audit_creation_date 2015-11-10
_audit_creation_method
;
Olex2 1.2
(compiled 2015.09.30 svn.r3233 for OlexSys, GUI svn.r5103)
;
_audit_update_record
;
2016-03-01 deposited with the CCDC.
2016-05-05 downloaded from the CCDC.
;
_cell_angle_alpha 91.596(5)
_cell_angle_beta 97.865(5)
_cell_angle_gamma 105.823(6)
_cell_formula_units_Z 2
_cell_length_a 9.0551(6)
_cell_length_b 10.0299(7)
_cell_length_c 22.0044(12)
_cell_measurement_reflns_used 1990
_cell_measurement_temperature 150(2)
_cell_measurement_theta_max 27.8350
_cell_measurement_theta_min 3.3980
_cell_volume 1900.2(2)
_computing_cell_refinement
;
Agilent Technologies, (2013), CrysAlisPro Software system, 
version 1.171. 37.31, Agilent Technologies UK Ltd, Oxford, UK
;
_computing_data_collection
;
Agilent Technologies, (2013), CrysAlisPro Software system, 
version 1.171.37.31, Agilent Technologies UK Ltd, Oxford, UK
;
_computing_data_reduction
;
Agilent Technologies, (2013), CrysAlisPro Software system, 
version 1.171. 37.31, Agilent Technologies UK Ltd, Oxford, UK
;
_computing_molecular_graphics 'Olex2 (Dolomanov et al., 2009)'
_computing_publication_material 'Olex2 (Dolomanov et al., 2009)'
_computing_structure_refinement
;
OLEX2: a complete structure solution, refinement and analysis program 
(O. V. Dolomanov, L. J. Bourhis, R. J. Gildea, J. A. K. Howard and 
H. Puschmann. J. Appl. Cryst. 2009, 42, 339-34).
;
_computing_structure_solution
;
SUPERFLIP program (Palatinus, L. & Chapuis, G. J. Appl. Cryst., 2007,
 40, 786-790)
;
_diffrn_ambient_temperature 150(2)
_diffrn_detector_area_resol_mean 15.9653
_diffrn_measured_fraction_theta_full 0.995
_diffrn_measured_fraction_theta_max 0.991
_diffrn_measurement_details
;
  1 omega    1.00   87.00   1.0000   70.0000
omega____ theta____ kappa____ phi______ frames
    -       25.5614 -131.0000  126.0000 86

  2 omega  -88.00   -1.00   1.0000   70.0000
omega____ theta____ kappa____ phi______ frames
    -      -27.1239  131.0000 -162.0000 87

  3 omega -103.00  -35.00   1.0000   70.0000
omega____ theta____ kappa____ phi______ frames
    -      -27.1239 -178.0000 -120.0000 68

  4 omega  -52.00   45.00   1.0000   70.0000
omega____ theta____ kappa____ phi______ frames
    -      -27.1239   39.0000 -178.8752 97

  5 omega -100.00   17.00   1.0000   70.0000
omega____ theta____ kappa____ phi______ frames
    -      -27.1239  -19.0000 -180.0000 117

  6 omega  -97.00  -79.00   1.0000   70.0000
omega____ theta____ kappa____ phi______ frames
    -      -27.1239  -77.0000   90.0000 18
;
_diffrn_measurement_device_type 'Xcalibur, Sapphire3'
_diffrn_measurement_method '\w scans'
_diffrn_radiation_type MoK\a
_diffrn_radiation_wavelength 0.71073
_diffrn_reflns_av_R_equivalents 0.0821
_diffrn_reflns_av_unetI/netI 0.1882
_diffrn_reflns_Laue_measured_fraction_full 0.995
_diffrn_reflns_Laue_measured_fraction_max 0.991
_diffrn_reflns_limit_h_max 12
_diffrn_reflns_limit_h_min -12
_diffrn_reflns_limit_k_max 14
_diffrn_reflns_limit_k_min -11
_diffrn_reflns_limit_l_max 31
_diffrn_reflns_limit_l_min -31
_diffrn_reflns_number 21348
_diffrn_reflns_point_group_measured_fraction_full 0.995
_diffrn_reflns_point_group_measured_fraction_max 0.991
_diffrn_reflns_theta_full 25.242
_diffrn_reflns_theta_max 30.508
_diffrn_reflns_theta_min 3.230
_diffrn_source 'Enhance (Mo) X-ray Source'
_exptl_absorpt_coefficient_mu 2.386
_exptl_absorpt_correction_T_max 0.985
_exptl_absorpt_correction_T_min 0.544
_exptl_absorpt_correction_type analytical
_exptl_absorpt_process_details
;
CrysAlisPro, Agilent Technologies,
Version 1.171.37.31 (release 14-01-2014 CrysAlis171 .NET)
(compiled Jan 14 2014,18:38:05)
Analytical numeric absorption correction using a multifaceted crystal
            model based on expressions derived by R.C. Clark & J.S. Reid.
(Clark, R. C. & Reid, J. S. (1995). Acta Cryst. A51, 887-897)
Empirical absorption correction using spherical harmonics,
 implemented in SCALE3 ABSPACK scaling algorithm.
;
_exptl_crystal_colour 'translucent intense yellow'
_exptl_crystal_density_diffrn 1.473
_exptl_crystal_description plate
_exptl_crystal_F_000 864
_exptl_crystal_size_max 0.727
_exptl_crystal_size_mid 0.628
_exptl_crystal_size_min 0.013
_refine_diff_density_max 0.785
_refine_diff_density_min -0.772
_refine_diff_density_rms 0.113
_refine_ls_extinction_method none
_refine_ls_goodness_of_fit_ref 0.999
_refine_ls_hydrogen_treatment constr
_refine_ls_matrix_type full
_refine_ls_number_parameters 485
_refine_ls_number_reflns 11488
_refine_ls_number_restraints 90
_refine_ls_restrained_S_all 1.008
_refine_ls_R_factor_all 0.2292
_refine_ls_R_factor_gt 0.0870
_refine_ls_shift/su_max 0.001
_refine_ls_shift/su_mean 0.000
_refine_ls_structure_factor_coef Fsqd
_refine_ls_weighting_details 'w=1/[\s^2^(Fo^2^)+(0.0832P)^2^] where P=(Fo^2^+2Fc^2^)/3'
_refine_ls_weighting_scheme calc
_refine_ls_wR_factor_gt 0.1758
_refine_ls_wR_factor_ref 0.2507
_reflns_Friedel_coverage 0.000
_reflns_number_gt 4595
_reflns_number_total 11488
_reflns_threshold_expression 'I > 2\s(I)'
_cod_data_source_file c6py00370b2.cif
_cod_data_source_block fc67_4
_cod_depositor_comments 'Adding full bibliography for 1543328--1543330.cif.'
_cod_database_code 1543329
_shelxl_version_number 2013-4
_shelx_space_group_comment
;
The symmetry employed for this shelxl refinement is uniquely defined 
by the following loop, which should always be used as a source of 
symmetry information in preference to the above space-group names. 
They are only intended as comments. 
;
_shelx_estimated_absorpt_t_max 0.970
_shelx_estimated_absorpt_t_min 0.276
_olex2_refinement_description
;
1. Fixed Uiso
 At 1.2 times of:
  All C(H) groups, All C(H,H) groups, All C(H,H,H,H) groups
 At 1.5 times of:
  All C(H,H,H) groups
2. Restrained distances
 C24-C25 = C24-C25B = C35-C36 = C36-C37 = C37-C38 = C35-C36B = C36B-C37B =
 C37B-C38B
 1.5 with sigma of 0.02
 C35-C37B = C36B-C38B
 2.5 with sigma of 0.02
 C9-Br2 = C9-Br2B
 1.85 with sigma of 0.005
3. Uiso/Uaniso restraints and constraints
C35 \\sim C36B \\sim C36 \\sim C37 \\sim C37B \\sim C38B \\sim C38: within 1.7A
with sigma of 0.01 and sigma for terminal atoms of 0.02
C25 \\sim C25B: within 1.7A with sigma of 0.01 and sigma for terminal atoms of
0.02
Br2 \\sim Br2B: within 1.7A with sigma of 0.005 and sigma for terminal atoms of
0.01
Uanis(C25B) \\sim Ueq: with sigma of 0.01 and sigma for terminal atoms of 0.02
4. Others
 Sof(H24C)=Sof(H24D)=Sof(C25B)=Sof(H25D)=Sof(H25E)=Sof(H25F)=1-FVAR(1)
 Sof(H24A)=Sof(H24B)=Sof(C25)=Sof(H25A)=Sof(H25B)=Sof(H25C)=FVAR(1)
 Sof(H35C)=Sof(H35D)=Sof(C36B)=Sof(H36C)=Sof(H36D)=Sof(C37B)=Sof(H37C)=
 Sof(H37D)=Sof(C38B)=Sof(H38D)=Sof(H38E)=Sof(H38F)=1-FVAR(2)
 Sof(H35A)=Sof(H35B)=Sof(C36)=Sof(H36A)=Sof(H36B)=Sof(C37)=Sof(H37A)=Sof(H37B)=
 Sof(C38)=Sof(H38A)=Sof(H38B)=Sof(H38C)=FVAR(2)
 Sof(Br2B)=1-FVAR(3)
 Sof(Br2)=FVAR(3)
5.a Secondary CH2 refined with riding coordinates:
 C18(H18A,H18B), C19(H19A,H19B), C20(H20A,H20B), C21(H21A,H21B), C22(H22A,
 H22B), C23(H23A,H23B), C24(H24A,H24B), C24(H24C,H24D), C31(H31A,H31B),
 C32(H32A,H32B), C33(H33A,H33B), C34(H34A,H34B), C35(H35A,H35B), C35(H35C,H35D),
  C36(H36A,H36B), C36B(H36C,H36D), C37(H37A,H37B), C37B(H37C,H37D)
5.b Aromatic/amide H refined with riding coordinates:
 C3(H3), C4(H4), C8(H8), C11(H11), C15(H15), C16(H16), C28(H28), C29(H29)
5.c Idealised Me refined as rotating group:
 C25(H25A,H25B,H25C), C25B(H25D,H25E,H25F), C38(H38A,H38B,H38C), C38B(H38D,
 H38E,H38F)
;
_olex2_submission_special_instructions 'No special instructions were received'

loop_
_space_group_symop_operation_xyz
'x, y, z'
'-x, -y, -z'

loop_
_atom_site_label
_atom_site_type_symbol
_atom_site_fract_x
_atom_site_fract_y
_atom_site_fract_z
_atom_site_U_iso_or_equiv
_atom_site_adp_type
_atom_site_occupancy
_atom_site_site_symmetry_order
_atom_site_calc_flag
_atom_site_refinement_flags_posn
_atom_site_refinement_flags_adp
_atom_site_refinement_flags_occupancy
_atom_site_disorder_assembly
_atom_site_disorder_group
Br1 Br 0.65317(9) 0.17039(8) 1.26337(3) 0.0552(3) Uani 1 1 d . . . . .
Br2 Br 0.66151(12) 0.1603(3) 0.62422(4) 0.0598(6) Uani 0.857(5) 1 d D U P A 1
S1 S 0.61807(17) 0.18875(16) 1.12090(7) 0.0346(4) Uani 1 1 d . . . . .
S2 S 0.62899(18) 0.1820(2) 0.76334(7) 0.0452(4) Uani 1 1 d . . . . .
S3 S 0.2947(2) 0.3054(2) 1.06465(8) 0.0497(5) Uani 1 1 d . . . . .
S4 S 0.37551(19) 0.3875(2) 0.78442(8) 0.0478(5) Uani 1 1 d . . . . .
N1 N 0.5143(5) 0.2246(4) 0.9975(2) 0.0252(10) Uani 1 1 d . . . . .
N2 N 0.5274(5) 0.2260(5) 0.8720(2) 0.0334(12) Uani 1 1 d . . . . .
N6 N 0.8152(6) 0.0324(6) 0.7924(3) 0.0484(14) Uani 1 1 d . . . . .
N11 N 0.8074(6) 0.0410(5) 1.1118(3) 0.0448(14) Uani 1 1 d . . . . .
C1 C 0.6251(6) 0.1706(6) 0.9094(3) 0.0283(12) Uani 1 1 d . . . . .
C2 C 0.7282(7) 0.1116(6) 0.8828(3) 0.0323(14) Uani 1 1 d . . . . .
C3 C 0.8246(7) 0.0557(6) 0.9224(3) 0.0425(16) Uani 1 1 d . . . . .
H3 H 0.8961 0.0160 0.9062 0.051 Uiso 1 1 calc R . . . .
C4 C 0.8191(7) 0.0563(6) 0.9845(3) 0.0413(16) Uani 1 1 d . . . . .
H4 H 0.8888 0.0177 1.0096 0.050 Uiso 1 1 calc R . . . .
C5 C 0.7178(7) 0.1101(6) 1.0125(3) 0.0352(14) Uani 1 1 d . . . . .
C6 C 0.6168(6) 0.1680(5) 0.9735(2) 0.0244(12) Uani 1 1 d . . . . .
C7 C 0.7310(7) 0.1027(6) 0.8168(3) 0.0378(15) Uani 1 1 d . . . . .
C8 C 0.7992(8) 0.0410(8) 0.7297(3) 0.055(2) Uani 1 1 d . . . . .
H8 H 0.8463 -0.0070 0.7039 0.066 Uiso 1 1 calc R . . . .
C9 C 0.7104(7) 0.1240(7) 0.70762(17) 0.0513(19) Uani 1 1 d D . . . .
C10 C 0.7196(7) 0.1062(6) 1.0786(3) 0.0342(14) Uani 1 1 d . . . . .
C11 C 0.7938(8) 0.0535(7) 1.1727(3) 0.0484(18) Uani 1 1 d . . . . .
H11 H 0.8465 0.0110 1.2033 0.058 Uiso 1 1 calc R . . . .
C12 C 0.6999(7) 0.1308(6) 1.1861(3) 0.0374(14) Uani 1 1 d . . . . .
C13 C 0.4272(6) 0.2777(6) 0.8961(3) 0.0312(13) Uani 1 1 d . . . . .
C14 C 0.3170(6) 0.3193(6) 0.8503(3) 0.0327(13) Uani 1 1 d . . . . .
C15 C 0.1571(6) 0.2935(6) 0.8475(3) 0.0383(15) Uani 1 1 d . . . . .
H15 H 0.1010 0.2549 0.8793 0.046 Uiso 1 1 calc R . . . .
C16 C 0.0885(7) 0.3318(6) 0.7915(3) 0.0399(15) Uani 1 1 d . . . . .
H16 H -0.0197 0.3218 0.7819 0.048 Uiso 1 1 calc R . . . .
C17 C 0.1921(7) 0.3848(6) 0.7522(3) 0.0401(15) Uani 1 1 d . . . . .
C18 C 0.1573(9) 0.4275(8) 0.6884(3) 0.0538(19) Uani 1 1 d . . . . .
H18A H 0.2091 0.5278 0.6871 0.065 Uiso 1 1 calc R . . . .
H18B H 0.0440 0.4135 0.6780 0.065 Uiso 1 1 calc R . . . .
C19 C 0.2115(9) 0.3451(7) 0.6397(3) 0.0516(18) Uani 1 1 d . . . . .
H19A H 0.1897 0.3810 0.5990 0.062 Uiso 1 1 calc R . . . .
H19B H 0.3252 0.3612 0.6496 0.062 Uiso 1 1 calc R . . . .
C20 C 0.1347(8) 0.1925(7) 0.6360(3) 0.0459(17) Uani 1 1 d . . . . .
H20A H 0.0210 0.1764 0.6255 0.055 Uiso 1 1 calc R . . . .
H20B H 0.1551 0.1569 0.6769 0.055 Uiso 1 1 calc R . . . .
C21 C 0.1900(9) 0.1110(8) 0.5885(3) 0.058(2) Uani 1 1 d . . . . .
H21A H 0.1713 0.1486 0.5479 0.069 Uiso 1 1 calc R . . . .
H21B H 0.3036 0.1273 0.5995 0.069 Uiso 1 1 calc R . . . .
C22 C 0.1147(10) -0.0429(8) 0.5823(4) 0.072(2) Uani 1 1 d . . . . .
H22A H 0.0016 -0.0602 0.5693 0.087 Uiso 1 1 calc R . . . .
H22B H 0.1299 -0.0810 0.6230 0.087 Uiso 1 1 calc R . . . .
C23 C 0.1789(13) -0.1184(10) 0.5366(5) 0.101(4) Uani 1 1 d . . . . .
H23A H 0.1744 -0.0727 0.4973 0.121 Uiso 1 1 calc R . . . .
H23B H 0.2895 -0.1085 0.5521 0.121 Uiso 1 1 calc R . . . .
C24 C 0.0959(16) -0.2705(13) 0.5239(7) 0.142(5) Uani 1 1 d D . . . .
H24A H -0.0158 -0.2807 0.5105 0.170 Uiso 0.520(17) 1 calc R . P B 1
H24B H 0.1363 -0.3071 0.4894 0.170 Uiso 0.520(17) 1 calc R . P B 1
H24C H 0.0664 -0.3076 0.5631 0.170 Uiso 0.480(17) 1 calc R . P B 2
H24D H -0.0017 -0.2786 0.4957 0.170 Uiso 0.480(17) 1 calc R . P B 2
C25 C 0.110(2) -0.3516(15) 0.5739(7) 0.064(5) Uani 0.520(17) 1 d D U P B 1
H25A H 0.2204 -0.3444 0.5870 0.095 Uiso 0.520(17) 1 calc GR . P B 1
H25B H 0.0537 -0.4488 0.5617 0.095 Uiso 0.520(17) 1 calc GR . P B 1
H25C H 0.0676 -0.3185 0.6080 0.095 Uiso 0.520(17) 1 calc GR . P B 1
C25B C 0.179(3) -0.363(3) 0.4970(12) 0.144(12) Uani 0.480(17) 1 d D U P B 2
H25D H 0.2887 -0.3333 0.5149 0.217 Uiso 0.480(17) 1 calc GR . P B 2
H25E H 0.1689 -0.3562 0.4524 0.217 Uiso 0.480(17) 1 calc GR . P B 2
H25F H 0.1326 -0.4589 0.5062 0.217 Uiso 0.480(17) 1 calc GR . P B 2
C26 C 0.4239(6) 0.2810(6) 0.9606(3) 0.0288(13) Uani 1 1 d . . . . .
C27 C 0.3266(6) 0.3478(6) 0.9925(3) 0.0318(14) Uani 1 1 d . . . . .
C28 C 0.2654(6) 0.4567(6) 0.9751(3) 0.0353(14) Uani 1 1 d . . . . .
H28 H 0.2736 0.4974 0.9367 0.042 Uiso 1 1 calc R . . . .
C29 C 0.1900(7) 0.4996(7) 1.0206(3) 0.0395(15) Uani 1 1 d . . . . .
H29 H 0.1416 0.5724 1.0162 0.047 Uiso 1 1 calc R . . . .
C30 C 0.1933(7) 0.4266(7) 1.0717(3) 0.0410(16) Uani 1 1 d . . . . .
C31 C 0.1243(10) 0.4401(8) 1.1290(4) 0.062(2) Uani 1 1 d . . . . .
H31A H 0.1502 0.5402 1.1418 0.074 Uiso 1 1 calc R . . . .
H31B H 0.0100 0.4062 1.1183 0.074 Uiso 1 1 calc R . . . .
C32 C 0.1701(11) 0.3690(9) 1.1817(4) 0.073(3) Uani 1 1 d . . . . .
H32A H 0.2849 0.3961 1.1903 0.087 Uiso 1 1 calc R . . . .
H32B H 0.1348 0.2679 1.1705 0.087 Uiso 1 1 calc R . . . .
C33 C 0.1101(10) 0.3955(10) 1.2399(4) 0.069(2) Uani 1 1 d . . . . .
H33A H 0.1332 0.4973 1.2481 0.083 Uiso 1 1 calc R . . . .
H33B H -0.0042 0.3571 1.2328 0.083 Uiso 1 1 calc R . . . .
C34 C 0.1704(19) 0.3393(14) 1.2942(6) 0.152(6) Uani 1 1 d . . . . .
H34A H 0.1147 0.3605 1.3274 0.182 Uiso 1 1 calc R . . . .
H34B H 0.1369 0.2371 1.2862 0.182 Uiso 1 1 calc R . . . .
C35 C 0.3242(17) 0.3736(16) 1.3188(6) 0.142(4) Uani 1 1 d D U . . .
H35A H 0.3724 0.4748 1.3186 0.170 Uiso 0.594(10) 1 calc R . P C 1
H35B H 0.3812 0.3237 1.2954 0.170 Uiso 0.594(10) 1 calc R . P C 1
H35C H 0.3489 0.4706 1.3362 0.170 Uiso 0.406(10) 1 calc R . P C 2
H35D H 0.3805 0.3774 1.2831 0.170 Uiso 0.406(10) 1 calc R . P C 2
C36 C 0.324(3) 0.329(3) 1.3844(9) 0.148(5) Uani 0.594(10) 1 d D U P C 1
H36A H 0.3362 0.4114 1.4122 0.177 Uiso 0.594(10) 1 calc R . P C 1
H36B H 0.2219 0.2632 1.3870 0.177 Uiso 0.594(10) 1 calc R . P C 1
C36B C 0.404(4) 0.301(4) 1.3658(10) 0.143(5) Uani 0.406(10) 1 d D U P C 2
H36C H 0.5144 0.3534 1.3763 0.171 Uiso 0.406(10) 1 calc R . P C 2
H36D H 0.3984 0.2071 1.3483 0.171 Uiso 0.406(10) 1 calc R . P C 2
C37 C 0.442(3) 0.264(3) 1.4070(8) 0.143(5) Uani 0.594(10) 1 d D U P C 1
H37A H 0.5435 0.3238 1.3992 0.171 Uiso 0.594(10) 1 calc R . P C 1
H37B H 0.4222 0.1747 1.3823 0.171 Uiso 0.594(10) 1 calc R . P C 1
C37B C 0.328(4) 0.287(3) 1.4232(10) 0.143(5) Uani 0.406(10) 1 d D U P C 2
H37C H 0.3671 0.2224 1.4500 0.172 Uiso 0.406(10) 1 calc R . P C 2
H37D H 0.2145 0.2492 1.4121 0.172 Uiso 0.406(10) 1 calc R . P C 2
C38 C 0.457(2) 0.234(3) 1.4734(8) 0.141(6) Uani 0.594(10) 1 d D U P C 1
H38A H 0.4954 0.3220 1.4988 0.212 Uiso 0.594(10) 1 calc GR . P C 1
H38B H 0.5306 0.1786 1.4818 0.212 Uiso 0.594(10) 1 calc GR . P C 1
H38C H 0.3556 0.1827 1.4831 0.212 Uiso 0.594(10) 1 calc GR . P C 1
C38B C 0.367(4) 0.428(4) 1.4568(13) 0.170(10) Uani 0.406(10) 1 d D U P C 2
H38D H 0.4619 0.4428 1.4863 0.255 Uiso 0.406(10) 1 calc GR . P C 2
H38E H 0.2810 0.4336 1.4787 0.255 Uiso 0.406(10) 1 calc GR . P C 2
H38F H 0.3821 0.5002 1.4271 0.255 Uiso 0.406(10) 1 calc GR . P C 2
Br2B Br 0.6502(7) 0.0638(14) 0.6282(2) 0.057(2) Uani 0.143(5) 1 d D U P A 2

loop_
_atom_site_aniso_label
_atom_site_aniso_U_11
_atom_site_aniso_U_22
_atom_site_aniso_U_33
_atom_site_aniso_U_23
_atom_site_aniso_U_13
_atom_site_aniso_U_12
Br1 0.0747(6) 0.0518(5) 0.0389(4) -0.0010(3) 0.0168(4) 0.0140(4)
Br2 0.0507(6) 0.1006(15) 0.0338(5) 0.0038(6) 0.0112(4) 0.0285(7)
S1 0.0349(8) 0.0366(9) 0.0342(9) 0.0020(7) 0.0113(6) 0.0102(7)
S2 0.0298(8) 0.0721(13) 0.0338(9) -0.0022(8) 0.0099(7) 0.0126(8)
S3 0.0655(12) 0.0595(12) 0.0440(10) 0.0126(8) 0.0261(9) 0.0414(10)
S4 0.0351(9) 0.0666(12) 0.0401(10) 0.0094(8) 0.0096(7) 0.0088(8)
N1 0.019(2) 0.021(2) 0.036(3) 0.000(2) 0.0070(19) 0.0049(19)
N2 0.018(2) 0.043(3) 0.035(3) -0.007(2) 0.004(2) 0.002(2)
N6 0.046(3) 0.052(4) 0.050(4) -0.001(3) 0.020(3) 0.012(3)
N11 0.061(4) 0.041(3) 0.048(4) 0.011(3) 0.016(3) 0.035(3)
C1 0.019(3) 0.029(3) 0.030(3) -0.003(2) 0.006(2) -0.004(2)
C2 0.036(3) 0.025(3) 0.037(4) 0.001(3) 0.019(3) 0.005(3)
C3 0.042(4) 0.037(4) 0.057(5) 0.004(3) 0.026(3) 0.016(3)
C4 0.043(4) 0.041(4) 0.054(4) 0.012(3) 0.018(3) 0.029(3)
C5 0.032(3) 0.027(3) 0.048(4) 0.004(3) 0.014(3) 0.007(3)
C6 0.021(3) 0.023(3) 0.027(3) 0.000(2) 0.006(2) 0.001(2)
C7 0.031(3) 0.042(4) 0.041(4) -0.004(3) 0.022(3) 0.004(3)
C8 0.052(4) 0.060(5) 0.050(5) -0.020(4) 0.025(4) 0.005(4)
C9 0.036(4) 0.073(5) 0.042(4) -0.004(4) 0.020(3) 0.006(4)
C10 0.032(3) 0.031(3) 0.042(4) 0.003(3) 0.012(3) 0.009(3)
C11 0.069(5) 0.041(4) 0.043(4) 0.013(3) 0.012(4) 0.026(4)
C12 0.040(4) 0.038(4) 0.032(4) 0.001(3) 0.002(3) 0.009(3)
C13 0.023(3) 0.036(3) 0.032(3) 0.002(3) 0.008(2) 0.002(3)
C14 0.030(3) 0.034(3) 0.036(4) 0.004(3) 0.010(3) 0.008(3)
C15 0.023(3) 0.037(4) 0.048(4) -0.004(3) 0.003(3) 0.001(3)
C16 0.032(3) 0.041(4) 0.044(4) -0.006(3) -0.003(3) 0.011(3)
C17 0.047(4) 0.034(4) 0.037(4) -0.006(3) 0.001(3) 0.011(3)
C18 0.065(5) 0.051(4) 0.045(5) 0.001(3) 0.003(4) 0.019(4)
C19 0.061(5) 0.049(4) 0.043(4) 0.003(3) 0.010(3) 0.012(4)
C20 0.050(4) 0.057(5) 0.032(4) -0.001(3) -0.001(3) 0.021(4)
C21 0.053(5) 0.069(5) 0.046(5) -0.010(4) -0.002(3) 0.015(4)
C22 0.088(6) 0.048(5) 0.078(6) -0.017(4) -0.005(5) 0.026(5)
C23 0.119(9) 0.078(7) 0.101(8) -0.044(6) 0.005(6) 0.031(6)
C24 0.148(12) 0.106(10) 0.172(15) -0.032(10) 0.015(10) 0.046(10)
C25 0.096(13) 0.045(9) 0.060(11) 0.007(8) 0.011(9) 0.035(9)
C25B 0.20(2) 0.118(16) 0.123(18) -0.007(13) -0.012(14) 0.081(15)
C26 0.020(3) 0.031(3) 0.033(3) -0.005(2) 0.008(2) 0.003(2)
C27 0.020(3) 0.031(3) 0.045(4) -0.002(3) 0.011(2) 0.006(2)
C28 0.028(3) 0.031(3) 0.048(4) 0.000(3) 0.009(3) 0.008(3)
C29 0.028(3) 0.038(4) 0.053(4) -0.004(3) 0.001(3) 0.013(3)
C30 0.033(3) 0.049(4) 0.047(4) -0.003(3) 0.012(3) 0.019(3)
C31 0.080(6) 0.065(5) 0.063(5) 0.006(4) 0.032(4) 0.046(5)
C32 0.102(7) 0.077(6) 0.070(6) 0.019(5) 0.042(5) 0.060(5)
C33 0.077(6) 0.087(6) 0.058(6) 0.003(5) 0.030(5) 0.038(5)
C34 0.233(18) 0.133(12) 0.131(13) -0.003(9) 0.016(12) 0.128(13)
C35 0.150(9) 0.217(11) 0.097(8) 0.052(8) 0.024(7) 0.111(8)
C36 0.156(10) 0.230(11) 0.097(8) 0.045(8) 0.041(8) 0.107(9)
C36B 0.150(10) 0.225(11) 0.095(9) 0.049(8) 0.036(8) 0.108(9)
C37 0.153(10) 0.227(11) 0.088(9) 0.051(9) 0.043(8) 0.104(9)
C37B 0.151(10) 0.227(12) 0.092(9) 0.052(9) 0.042(8) 0.105(9)
C38 0.148(13) 0.233(15) 0.084(11) 0.067(11) 0.053(10) 0.099(12)
C38B 0.179(19) 0.23(2) 0.116(18) 0.051(17) 0.031(16) 0.078(18)
Br2B 0.055(3) 0.077(6) 0.043(3) 0.000(3) 0.005(2) 0.026(3)

loop_
_atom_type_symbol
_atom_type_description
_atom_type_scat_dispersion_real
_atom_type_scat_dispersion_imag
_atom_type_scat_source
C C 0.0033 0.0016 'International Tables Vol C Tables 4.2.6.8 and 6.1.1.4'
H H 0.0000 0.0000 'International Tables Vol C Tables 4.2.6.8 and 6.1.1.4'
Br Br -0.2901 2.4595 'International Tables Vol C Tables 4.2.6.8 and 6.1.1.4'
N N 0.0061 0.0033 'International Tables Vol C Tables 4.2.6.8 and 6.1.1.4'
S S 0.1246 0.1234 'International Tables Vol C Tables 4.2.6.8 and 6.1.1.4'

loop_
_exptl_crystal_face_index_h
_exptl_crystal_face_index_k
_exptl_crystal_face_index_l
_exptl_crystal_face_perp_dist
_exptl_oxdiff_crystal_face_indexfrac_h
_exptl_oxdiff_crystal_face_indexfrac_k
_exptl_oxdiff_crystal_face_indexfrac_l
_exptl_oxdiff_crystal_face_x
_exptl_oxdiff_crystal_face_y
_exptl_oxdiff_crystal_face_z
0 0 1 0.0066 0.0004 -0.0008 1.0042 0.0312 -0.0099 0.0007
0 0 -1 0.0066 -0.0004 0.0008 -1.0042 -0.0312 0.0099 -0.0007
-1 1 0 0.3283 -1.0065 1.0086 0.0056 -0.0131 -0.0108 0.0931
-1 3 0 0.3031 -1.0036 3.0164 0.0201 0.0281 0.0914 0.1919
1 0 0 0.2517 1.0079 -0.0047 0.0016 0.0338 0.0619 -0.0436
0 -1 0 0.2411 -0.0014 -1.0039 -0.0072 -0.0206 -0.0511 -0.0494
-2 1 1 0.3407 -2.0140 1.0124 1.0082 -0.0157 -0.0826 0.1374

loop_
_geom_angle_atom_site_label_1
_geom_angle_atom_site_label_2
_geom_angle_atom_site_label_3
_geom_angle
C12 S1 C10 88.6(3)
C9 S2 C7 89.3(3)
C27 S3 C30 92.7(3)
C17 S4 C14 93.5(3)
C26 N1 C6 119.3(5)
C13 N2 C1 119.4(5)
C7 N6 C8 110.2(6)
C10 N11 C11 110.7(5)
N2 C1 C2 118.8(5)
N2 C1 C6 119.8(5)
C2 C1 C6 121.4(5)
C1 C2 C7 122.8(6)
C3 C2 C1 116.9(5)
C3 C2 C7 120.2(5)
C2 C3 H3 119.2
C4 C3 C2 121.6(5)
C4 C3 H3 119.2
C3 C4 H4 118.2
C3 C4 C5 123.6(6)
C5 C4 H4 118.2
C4 C5 C6 116.5(6)
C4 C5 C10 120.0(6)
C6 C5 C10 123.4(5)
N1 C6 C1 119.8(5)
N1 C6 C5 120.3(5)
C5 C6 C1 119.9(5)
N6 C7 S2 114.0(5)
N6 C7 C2 121.5(6)
C2 C7 S2 124.5(4)
N6 C8 H8 122.6
C9 C8 N6 114.7(5)
C9 C8 H8 122.6
S2 C9 Br2 121.4(4)
S2 C9 Br2B 135.8(4)
C8 C9 Br2 126.8(5)
C8 C9 S2 111.5(4)
C8 C9 Br2B 103.7(6)
N11 C10 S1 114.4(5)
N11 C10 C5 120.6(5)
C5 C10 S1 124.9(5)
N11 C11 H11 122.5
C12 C11 N11 115.1(6)
C12 C11 H11 122.5
S1 C12 Br1 121.5(3)
C11 C12 Br1 127.3(5)
C11 C12 S1 111.2(5)
N2 C13 C14 114.0(5)
N2 C13 C26 120.9(5)
C26 C13 C14 125.0(5)
C13 C14 S4 120.0(4)
C15 C14 S4 110.7(5)
C15 C14 C13 128.7(5)
C14 C15 H15 124.2
C14 C15 C16 111.6(6)
C16 C15 H15 124.2
C15 C16 H16 123.0
C17 C16 C15 114.1(6)
C17 C16 H16 123.0
C16 C17 S4 110.1(5)
C16 C17 C18 127.7(6)
C18 C17 S4 122.1(5)
C17 C18 H18A 109.0
C17 C18 H18B 109.0
C17 C18 C19 112.8(6)
H18A C18 H18B 107.8
C19 C18 H18A 109.0
C19 C18 H18B 109.0
C18 C19 H19A 108.9
C18 C19 H19B 108.9
H19A C19 H19B 107.7
C20 C19 C18 113.4(6)
C20 C19 H19A 108.9
C20 C19 H19B 108.9
C19 C20 H20A 108.9
C19 C20 H20B 108.9
C19 C20 C21 113.3(6)
H20A C20 H20B 107.7
C21 C20 H20A 108.9
C21 C20 H20B 108.9
C20 C21 H21A 108.4
C20 C21 H21B 108.4
H21A C21 H21B 107.5
C22 C21 C20 115.4(7)
C22 C21 H21A 108.4
C22 C21 H21B 108.4
C21 C22 H22A 109.0
C21 C22 H22B 109.0
C21 C22 C23 112.9(8)
H22A C22 H22B 107.8
C23 C22 H22A 109.0
C23 C22 H22B 109.0
C22 C23 H23A 108.6
C22 C23 H23B 108.6
H23A C23 H23B 107.5
C24 C23 C22 114.8(10)
C24 C23 H23A 108.6
C24 C23 H23B 108.6
C23 C24 H24A 108.6
C23 C24 H24B 108.6
C23 C24 H24C 107.7
C23 C24 H24D 107.7
H24A C24 H24B 107.6
H24C C24 H24D 107.1
C25 C24 C23 114.8(13)
C25 C24 H24A 108.6
C25 C24 H24B 108.6
C25B C24 C23 118.4(15)
C25B C24 H24C 107.7
C25B C24 H24D 107.7
C24 C25 H25A 109.5
C24 C25 H25B 109.5
C24 C25 H25C 109.5
H25A C25 H25B 109.5
H25A C25 H25C 109.5
H25B C25 H25C 109.5
C24 C25B H25D 109.5
C24 C25B H25E 109.5
C24 C25B H25F 109.5
H25D C25B H25E 109.5
H25D C25B H25F 109.5
H25E C25B H25F 109.5
N1 C26 C13 120.8(5)
N1 C26 C27 114.3(5)
C13 C26 C27 124.9(5)
C26 C27 S3 119.4(4)
C28 C27 S3 110.7(4)
C28 C27 C26 129.5(6)
C27 C28 H28 123.8
C27 C28 C29 112.4(6)
C29 C28 H28 123.8
C28 C29 H29 123.3
C30 C29 C28 113.4(6)
C30 C29 H29 123.3
C29 C30 S3 110.7(5)
C29 C30 C31 129.1(6)
C31 C30 S3 120.2(5)
C30 C31 H31A 107.8
C30 C31 H31B 107.8
H31A C31 H31B 107.2
C32 C31 C30 117.9(6)
C32 C31 H31A 107.8
C32 C31 H31B 107.8
C31 C32 H32A 108.2
C31 C32 H32B 108.2
C31 C32 C33 116.3(6)
H32A C32 H32B 107.4
C33 C32 H32A 108.2
C33 C32 H32B 108.2
C32 C33 H33A 108.2
C32 C33 H33B 108.2
H33A C33 H33B 107.3
C34 C33 C32 116.6(8)
C34 C33 H33A 108.2
C34 C33 H33B 108.2
C33 C34 H34A 106.3
C33 C34 H34B 106.3
H34A C34 H34B 106.4
C35 C34 C33 124.1(14)
C35 C34 H34A 106.3
C35 C34 H34B 106.3
C34 C35 H35A 110.9
C34 C35 H35B 110.9
C34 C35 H35C 105.2
C34 C35 H35D 105.2
C34 C35 C36 104.4(15)
C34 C35 C36B 128(2)
H35A C35 H35B 108.9
H35C C35 H35D 106.0
C36 C35 H35A 110.9
C36 C35 H35B 110.9
C36B C35 H35C 105.2
C36B C35 H35D 105.2
C35 C36 H36A 108.2
C35 C36 H36B 108.2
H36A C36 H36B 107.4
C37 C36 C35 116.2(15)
C37 C36 H36A 108.2
C37 C36 H36B 108.2
C35 C36B H36C 109.5
C35 C36B H36D 109.5
C35 C36B C37B 110.9(16)
H36C C36B H36D 108.0
C37B C36B H36C 109.5
C37B C36B H36D 109.5
C36 C37 H37A 108.0
C36 C37 H37B 108.0
C36 C37 C38 117.2(16)
H37A C37 H37B 107.2
C38 C37 H37A 108.0
C38 C37 H37B 108.0
C36B C37B H37C 109.9
C36B C37B H37D 109.9
C36B C37B C38B 109.1(17)
H37C C37B H37D 108.3
C38B C37B H37C 109.9
C38B C37B H37D 109.9
C37 C38 H38A 109.5
C37 C38 H38B 109.5
C37 C38 H38C 109.5
H38A C38 H38B 109.5
H38A C38 H38C 109.5
H38B C38 H38C 109.5
C37B C38B H38D 109.5
C37B C38B H38E 109.5
C37B C38B H38F 109.5
H38D C38B H38E 109.5
H38D C38B H38F 109.5
H38E C38B H38F 109.5

loop_
_geom_bond_atom_site_label_1
_geom_bond_atom_site_label_2
_geom_bond_distance
Br1 C12 1.865(6)
Br2 C9 1.897(4)
S1 C10 1.733(6)
S1 C12 1.714(6)
S2 C7 1.739(7)
S2 C9 1.681(6)
S3 C27 1.698(6)
S3 C30 1.726(6)
S4 C14 1.708(6)
S4 C17 1.707(7)
N1 C6 1.367(6)
N1 C26 1.321(7)
N2 C1 1.365(7)
N2 C13 1.321(7)
N6 C7 1.322(7)
N6 C8 1.375(9)
N11 C10 1.320(7)
N11 C11 1.368(8)
C1 C2 1.412(7)
C1 C6 1.424(7)
C2 C3 1.386(9)
C2 C7 1.458(8)
C3 H3 0.9500
C3 C4 1.373(9)
C4 H4 0.9500
C4 C5 1.385(8)
C5 C6 1.418(8)
C5 C10 1.455(8)
C8 H8 0.9500
C8 C9 1.362(9)
C9 Br2B 1.793(4)
C11 H11 0.9500
C11 C12 1.352(8)
C13 C14 1.469(8)
C13 C26 1.425(8)
C14 C15 1.392(7)
C15 H15 0.9500
C15 C16 1.415(9)
C16 H16 0.9500
C16 C17 1.374(9)
C17 C18 1.496(9)
C18 H18A 0.9900
C18 H18B 0.9900
C18 C19 1.544(9)
C19 H19A 0.9900
C19 H19B 0.9900
C19 C20 1.493(9)
C20 H20A 0.9900
C20 H20B 0.9900
C20 C21 1.527(9)
C21 H21A 0.9900
C21 H21B 0.9900
C21 C22 1.502(10)
C22 H22A 0.9900
C22 H22B 0.9900
C22 C23 1.511(11)
C23 H23A 0.9900
C23 H23B 0.9900
C23 C24 1.505(14)
C24 H24A 0.9900
C24 H24B 0.9900
C24 H24C 0.9900
C24 H24D 0.9900
C24 C25 1.399(13)
C24 C25B 1.495(16)
C25 H25A 0.9800
C25 H25B 0.9800
C25 H25C 0.9800
C25B H25D 0.9800
C25B H25E 0.9800
C25B H25F 0.9800
C26 C27 1.477(7)
C27 C28 1.393(8)
C28 H28 0.9500
C28 C29 1.407(8)
C29 H29 0.9500
C29 C30 1.359(9)
C30 C31 1.501(9)
C31 H31A 0.9900
C31 H31B 0.9900
C31 C32 1.450(10)
C32 H32A 0.9900
C32 H32B 0.9900
C32 C33 1.501(10)
C33 H33A 0.9900
C33 H33B 0.9900
C33 C34 1.440(14)
C34 H34A 0.9900
C34 H34B 0.9900
C34 C35 1.368(17)
C35 H35A 0.9900
C35 H35B 0.9900
C35 H35C 0.9900
C35 H35D 0.9900
C35 C36 1.525(15)
C35 C36B 1.500(17)
C36 H36A 0.9900
C36 H36B 0.9900
C36 C37 1.435(16)
C36B H36C 0.9900
C36B H36D 0.9900
C36B C37B 1.507(17)
C37 H37A 0.9900
C37 H37B 0.9900
C37 C38 1.494(16)
C37B H37C 0.9900
C37B H37D 0.9900
C37B C38B 1.509(19)
C38 H38A 0.9800
C38 H38B 0.9800
C38 H38C 0.9800
C38B H38D 0.9800
C38B H38E 0.9800
C38B H38F 0.9800
